data_2012673
loop_
_publ_author_name
'Naumov, Dmitry Yu.'
'Naumova, Marina I.'
'Kuratieva, Natalia V.'
'Boldyreva, Elena V.'
'Howard, Judith A. K.'

_publ_section_title
;
 Copper(II) hypophosphite: the \a- and \b-forms at 270 and 100K, and
 the \g-form at 270K
;
_journal_issue 5
_journal_name_full 'Acta Crystallographica Section C'
_journal_page_first i55
_journal_page_last i60
_journal_paper_doi 10.1107/S0108270102005176
_journal_volume 58
_journal_year 2002
_chemical_formula_iupac 'Cu (H2 P O2)2'
_chemical_formula_moiety 'Cu 2+, 2H2 O2 P 1-'
_chemical_formula_structural 'Cu (H2 P O2)2'
_chemical_formula_sum 'Cu H4 O4 P2'
_chemical_formula_weight 193.51
_chemical_name_common 'Copper(II) Hypophosphite'
_chemical_name_systematic
;
 ?
;
_space_group_IT_number 61
_symmetry_cell_setting orthorhombic
_symmetry_space_group_name_Hall '-P 2ac 2ab'
_symmetry_space_group_name_H-M 'P b c a'
_atom_sites_solution_hydrogens difmap
_atom_sites_solution_primary direct
_atom_sites_solution_secondary difmap
_audit_creation_method SHELXL97
_cell_angle_alpha 90.00
_cell_angle_beta 90.00
_cell_angle_gamma 90.00
_cell_formula_units_Z 4
_cell_length_a 5.3259(2)
_cell_length_b 6.2720(2)
_cell_length_c 14.2590(6)
_cell_measurement_reflns_used 1781
_cell_measurement_temperature 270(2)
_cell_measurement_theta_max 29.12
_cell_measurement_theta_min 2.86
_cell_volume 476.31(3)
_computing_cell_refinement 'SAINT (Siemens, 1994)'
_computing_data_collection 'SMART (Siemens, 1994)'
_computing_data_reduction SAINT
_computing_molecular_graphics 'SHELXTL (Siemens, 1994)'
_computing_publication_material SHELXL97
_computing_structure_refinement 'SHELXL97 (Sheldrick, 1997)'
_computing_structure_solution 'SHELXS97 (Sheldrick, 1997)'
_diffrn_ambient_temperature 270(2)
_diffrn_detector_area_resol_mean 8.192
_diffrn_measured_fraction_theta_full 0.986
_diffrn_measured_fraction_theta_max 0.986
_diffrn_measurement_device_type 'Siemens SMART CCD'
_diffrn_measurement_method \w
_diffrn_radiation_monochromator graphite
_diffrn_radiation_source 'fine-focus sealed tube'
_diffrn_radiation_type MoK\a
_diffrn_radiation_wavelength 0.71073
_diffrn_reflns_av_R_equivalents 0.0292
_diffrn_reflns_av_sigmaI/netI 0.0196
_diffrn_reflns_limit_h_max 7
_diffrn_reflns_limit_h_min -7
_diffrn_reflns_limit_k_max 8
_diffrn_reflns_limit_k_min -7
_diffrn_reflns_limit_l_max 19
_diffrn_reflns_limit_l_min -17
_diffrn_reflns_number 3218
_diffrn_reflns_theta_full 29.12
_diffrn_reflns_theta_max 29.12
_diffrn_reflns_theta_min 2.86
_diffrn_standards_decay_% 0
_exptl_absorpt_coefficient_mu 5.150
_exptl_absorpt_correction_T_max 0.8107
_exptl_absorpt_correction_T_min 0.4204
_exptl_absorpt_correction_type analytical
_exptl_absorpt_process_details '(XPREP; Siemens, 1995)'
_exptl_crystal_colour Blue
_exptl_crystal_density_diffrn 2.699
_exptl_crystal_density_method 'not measured'
_exptl_crystal_description Prism
_exptl_crystal_F_000 380
_exptl_crystal_size_max 0.23
_exptl_crystal_size_mid 0.13
_exptl_crystal_size_min 0.05
_refine_diff_density_max 0.617
_refine_diff_density_min -0.303
_refine_ls_extinction_coef 0.0090(16)
_refine_ls_extinction_expression Fc^*^=kFc[1+0.001xFc^2^\l^3^/sin(2\q)]^-1/4^
_refine_ls_extinction_method SHELXL97
_refine_ls_goodness_of_fit_ref 1.273
_refine_ls_hydrogen_treatment refall
_refine_ls_matrix_type full
_refine_ls_number_parameters 43
_refine_ls_number_reflns 631
_refine_ls_number_restraints 0
_refine_ls_restrained_S_all 1.273
_refine_ls_R_factor_all 0.0281
_refine_ls_R_factor_gt 0.0238
_refine_ls_shift/su_max <0.001
_refine_ls_shift/su_mean 0.000
_refine_ls_structure_factor_coef Fsqd
_refine_ls_weighting_details 'calc w = 1/[\s^2^(Fo^2^)+(0.0226P)^2^+0.5274P] where P = (Fo^2^+2Fc^2^)/3'
_refine_ls_weighting_scheme calc
_refine_ls_wR_factor_gt 0.0572
_refine_ls_wR_factor_ref 0.0589
_reflns_number_gt 567
_reflns_number_total 631
_reflns_threshold_expression I>2\s(I)
_cod_data_source_file av1101.cif
_cod_data_source_block beta270
_cod_depositor_comments
;
The following automatic conversions were performed:
'_symmetry_cell_setting' value 'Orthorhombic' changed to 'orthorhombic'
according to '/home/saulius/struct/CIF-dictionaries/cif_core.dic'
dictionary named 'cif_core.dic' version 2.4.1 from 2010-06-29.

Automatic conversion script
Id: cif_fix_enum 1527 2010-12-29 10:47:43Z saulius 

The following automatic conversions were performed:

'_symmetry_cell_setting' value 'Orthorhombic' changed to
'orthorhombic' according to
/home/saulius/struct/CIF-dictionaries/cif_core.dic dictionary named
'cif_core.dic' version 2.4.1 from 2010-06-29.

Automatic conversion script
Id: cif_fix_values 1715 2011-07-08 13:25:40Z adriana 
;
_cod_database_code 2012673
_cod_database_fobs_code 2012673

loop_
_symmetry_equiv_pos_as_xyz
'x, y, z'
'-x+1/2, -y, z+1/2'
'-x, y+1/2, -z+1/2'
'x+1/2, -y+1/2, -z'
'-x, -y, -z'
'x-1/2, y, -z-1/2'
'x, -y-1/2, z-1/2'
'-x-1/2, y-1/2, z'

loop_
_atom_site_label
_atom_site_fract_x
_atom_site_fract_y
_atom_site_fract_z
_atom_site_U_iso_or_equiv
_atom_site_adp_type
_atom_site_calc_flag
_atom_site_refinement_flags
_atom_site_occupancy
_atom_site_disorder_assembly
_atom_site_disorder_group
_atom_site_type_symbol
Cu1 0.0000 0.0000 0.0000 0.01518(16) Uani d S 1 . . Cu
P1 0.45389(11) 0.11030(10) 0.13084(4) 0.01553(17) Uani d . 1 . . P
H1 0.471(5) 0.214(5) 0.209(2) 0.023(8) Uiso d . 1 . . H
H2 0.571(6) -0.053(5) 0.145(2) 0.015(7) Uiso d . 1 . . H
O1 0.1767(3) 0.0678(3) 0.11585(11) 0.0183(4) Uani d . 1 . . O
O2 0.5997(3) 0.2201(3) 0.05291(12) 0.0174(4) Uani d . 1 . . O

loop_
_atom_site_aniso_label
_atom_site_aniso_U_11
_atom_site_aniso_U_22
_atom_site_aniso_U_33
_atom_site_aniso_U_12
_atom_site_aniso_U_13
_atom_site_aniso_U_23
Cu1 0.0157(2) 0.0131(2) 0.0168(2) -0.00277(14) -0.00103(14) 0.00228(15)
P1 0.0158(3) 0.0148(3) 0.0160(3) 0.0004(2) -0.0010(2) 0.0023(2)
O1 0.0175(8) 0.0190(8) 0.0183(8) -0.0028(6) 0.0010(6) 0.0001(6)
O2 0.0143(7) 0.0149(8) 0.0231(8) 0.0012(6) 0.0016(7) 0.0038(6)

loop_
_atom_type_symbol
_atom_type_description
_atom_type_scat_dispersion_real
_atom_type_scat_dispersion_imag
_atom_type_scat_source
O O 0.0106 0.0060 'International Tables Vol C Tables 4.2.6.8 and 6.1.1.4'
H H 0.0000 0.0000 'International Tables Vol C Tables 4.2.6.8 and 6.1.1.4'
P P 0.1023 0.0942 'International Tables Vol C Tables 4.2.6.8 and 6.1.1.4'
Cu Cu 0.3201 1.2651 'International Tables Vol C Tables 4.2.6.8 and 6.1.1.4'

loop_
_geom_angle_atom_site_label_1
_geom_angle_atom_site_label_2
_geom_angle_atom_site_label_3
_geom_angle_site_symmetry_1
_geom_angle_site_symmetry_3
_geom_angle
_geom_angle_publ_flag
O1 Cu1 O1 . 5 180.00(5) no
O1 Cu1 O2 . 4_455 90.00(7) yes
O2 Cu1 O2 8_655 4_455 180.00(10) no
O1 Cu1 O2 . 1_455 91.92(6) yes
O2 Cu1 O2 4_455 1_455 82.10(4) yes
O1 P1 O2 . . 118.31(10) yes
O1 P1 H1 . . 106.1(12) no
O2 P1 H1 . . 111.5(14) no
O1 P1 H2 . . 112.0(15) no
O2 P1 H2 . . 103.9(14) no
H1 P1 H2 . . 104.3(19) no
P1 O1 Cu1 . . 128.95(10) yes
P1 O2 Cu1 . 4 122.84(10) yes
P1 O2 Cu1 . 1_655 112.51(8) yes
Cu1 O2 Cu1 4 1_655 124.64(7) yes

loop_
_geom_bond_atom_site_label_1
_geom_bond_atom_site_label_2
_geom_bond_site_symmetry_2
_geom_bond_distance
_geom_bond_publ_flag
Cu1 O1 . 1.9483(16) yes
Cu1 O2 4_455 1.9829(16) yes
Cu1 O2 1_455 2.6496(17) yes
P1 O1 . 1.5151(18) yes
P1 O2 . 1.5207(17) yes
P1 H1 . 1.30(3) no
P1 H2 . 1.21(3) no

loop_
_geom_hbond_atom_site_label_D
_geom_hbond_atom_site_label_H
_geom_hbond_atom_site_label_A
_geom_hbond_site_symmetry_A
_geom_hbond_distance_DH
_geom_hbond_distance_HA
_geom_hbond_distance_DA
_geom_hbond_angle_DHA
_geom_hbond_publ_flag
P1 H1 O1 8_665 1.30(3) 2.70(3) 2.9605(17) 88.2(16) no
P1 H2 O1 8_655 1.21(3) 2.75(3) 3.4793(17) 117.3(19) no
P1 H2 O2 8_755 1.21(3) 2.61(3) 3.5881(18) 136.1(19) no
P1 H1 O1 6_656 1.30(3) 2.88(3) 3.8112(17) 127.8(19) no
